data_8101840
loop_
_publ_author_name
'J.-C. Lee'
'H. Takahashi'
'Y. Matsui'

_publ_section_title
;
Crystal structure of diaquabis(ethylenediamine-k^2^N,N')copper(II) 
bis(p-chlorobenzoate), [Cu(C~2~H~8~N~2~)~2~(H~2~O)~2~](C~7~H~4~ClO~2~)
~2~
;
_journal_issue 3
_journal_name_full 'Zeitschrift f\"ur Kristallographie - New Crystal Structures'
_journal_page_first 491
_journal_page_last 492
_journal_volume 220
_journal_year 2005
_chemical_compound_source 'see text'
_chemical_formula_moiety 'C4 H20 Cu N4 O2, 2(C7 H4 Cl O2)'
_chemical_formula_structural '[Cu(C2H8N2)2(H2O)2](C7H4ClO2)2'
_chemical_formula_sum 'C18 H28 Cl2 Cu N4 O6'
_chemical_formula_weight 530.90
_chemical_name_systematic 'diaquabis(ethylenediamine-\k^2^N,N')copper(II) bis(p-chlorobenzoate)'
_space_group_IT_number 61
_symmetry_cell_setting orthorhombic
_symmetry_Int_Tables_number 61
_symmetry_space_group_name_Hall '-P 2ac 2ab'
_symmetry_space_group_name_H-M 'P b c a'
_atom_sites_solution_hydrogens geom
_atom_sites_solution_primary direct
_audit_creation_date 2005-07-23
_audit_creation_method 'by CrystalStructure 3.6.0'
_cell_angle_alpha 90
_cell_angle_beta 90
_cell_angle_gamma 90
_cell_formula_units_Z 4
_cell_length_a 10.623(3)
_cell_length_b 7.187(3)
_cell_length_c 29.912(8)
_cell_measurement_reflns_used 16133
_cell_measurement_temperature 173.1
_cell_measurement_theta_max 27.5
_cell_measurement_theta_min 3.1
_cell_volume 2283.7(13)
_computing_cell_refinement PROCESS-AUTO
_computing_data_collection 'PROCESS-AUTO (Rigaku, 1998)'
_computing_data_reduction 'CrystalStructure (Rigaku/MSC, 2004)'
_computing_molecular_graphics 'PLATON (Spek, 2003)'
_computing_publication_material CrystalStructure
_computing_structure_refinement 'CRYSTALS (Watkin et al., 1996)'
_computing_structure_solution 'SIR92 (Altomare et al., 1994)'
_diffrn_ambient_temperature 173.1
_diffrn_detector_area_resol_mean 10.00
_diffrn_measured_fraction_theta_full 0.9967
_diffrn_measured_fraction_theta_max 0.9967
_diffrn_measurement_device_type 'Rigaku RAXIS-RAPID'
_diffrn_measurement_method omega/phi
_diffrn_radiation_probe x-ray
_diffrn_radiation_type 'Mo K\a'
_diffrn_radiation_wavelength 0.71073
_diffrn_reflns_av_R_equivalents 0.0400
_diffrn_reflns_limit_h_max 13
_diffrn_reflns_limit_h_min -13
_diffrn_reflns_limit_k_max 9
_diffrn_reflns_limit_k_min -9
_diffrn_reflns_limit_l_max 38
_diffrn_reflns_limit_l_min -38
_diffrn_reflns_number 22421
_diffrn_reflns_theta_full 27.48
_diffrn_reflns_theta_max 27.48
_diffrn_reflns_theta_min 3.33
_diffrn_standards_decay_% 0
_diffrn_standards_interval_time 60
_diffrn_standards_number 2
_exptl_absorpt_coefficient_mu 1.232
_exptl_absorpt_correction_T_max 0.782
_exptl_absorpt_correction_T_min 0.529
_exptl_absorpt_correction_type multi-scan
_exptl_absorpt_process_details 'Higashi, T. (1995)'
_exptl_crystal_colour blue
_exptl_crystal_density_diffrn 1.544
_exptl_crystal_density_method 'not measured'
_exptl_crystal_description block
_exptl_crystal_F_000 1100.00
_exptl_crystal_size_max 0.60
_exptl_crystal_size_mid 0.30
_exptl_crystal_size_min 0.20
_refine_diff_density_max 0.300
_refine_diff_density_min -0.400
_refine_ls_extinction_method none
_refine_ls_goodness_of_fit_ref 1.013
_refine_ls_hydrogen_treatment mixed
_refine_ls_matrix_type full
_refine_ls_number_parameters 142
_refine_ls_number_reflns 1552
_refine_ls_number_restraints 0
_refine_ls_R_factor_all 0.0375
_refine_ls_R_factor_gt 0.0236
_refine_ls_shift/su_max 0.001
_refine_ls_structure_factor_coef F
_refine_ls_weighting_details
;
W = [1-(deltaF/6*sigmaF)^2^]^2^/[3.13*T~0~(x)-0.481*T~1~(x)+2.39*T~2~(x)]
where T~i~ are Chebychev polynomials and x = Fc/Fmax 
(Watkin, 1994 / Prince, 1982)
;
_refine_ls_weighting_scheme calc
_refine_ls_wR_factor_gt 0.0243
_refine_ls_wR_factor_ref 0.0282
_reflns_number_gt 1552
_reflns_number_total 2616
_reflns_threshold_expression >3sigma(I)
_cod_data_source_file 1267-1614.cff
_cod_data_source_block global
_cod_depositor_comments
;
 Replacing the "\K" substring with the "\k" substring in the
 values of the _chemical_name_common and _chemical_name_systematic
 data items.

 Antanas Vaitkus,
 2017-03-29

The following automatic conversions were performed:
'_symmetry_cell_setting' value 'Orthorhombic' changed to 'orthorhombic'
according to '/home/saulius/struct/CIF-dictionaries/cif_core.dic'
dictionary named 'cif_core.dic' version 2.4.1 from
2010-06-29.

'_diffrn_radiation_probe' value 'X-ray' changed to 'x-ray'
according to '/home/saulius/struct/CIF-dictionaries/cif_core.dic'
dictionary named 'cif_core.dic' version 2.4.1 from 2010-06-29.

Automatic conversion script
Id: cif_fix_enum 1555 2011-01-17 13:19:09Z saulius 
;
_cod_original_formula_sum 'C18 H28 Cl2 Cu1 N4 O6 '
_cod_database_code 8101840

loop_
_symmetry_equiv_pos_site_id
_symmetry_equiv_pos_as_xyz
1 x,y,z
2 1/2-x,-y,1/2+z
3 1/2+x,1/2-y,-z
4 -x,1/2+y,1/2-z
5 -x,-y,-z
6 1/2+x,y,1/2-z
7 1/2-x,1/2+y,z
8 x,1/2-y,1/2+z

loop_
_atom_site_label
_atom_site_type_symbol
_atom_site_fract_x
_atom_site_fract_y
_atom_site_fract_z
_atom_site_U_iso_or_equiv
_atom_site_adp_type
_atom_site_occupancy
_atom_site_symmetry_multiplicity
_atom_site_Wyckoff_symbol
_atom_site_calc_flag
_atom_site_refinement_flags
Cu1 Cu 0.00000 0.50000 0.50000 0.0224(1) Uani 1 4 a . .
O1 O 0.11280(12) 0.17668(19) 0.49530(4) 0.0293(4) Uani 1 8 c . .
N1 N -0.12531(14) 0.4023(2) 0.54451(5) 0.0269(4) Uani 1 8 c . .
N2 N 0.09952(13) 0.5727(2) 0.55465(5) 0.0238(4) Uani 1 8 c . .
C1 C -0.10744(17) 0.5089(3) 0.58625(6) 0.0298(5) Uani 1 8 c . .
C2 C 0.03288(17) 0.5140(3) 0.59553(6) 0.0287(5) Uani 1 8 c . .
Cl1 Cl 0.12830(6) 0.13196(9) 0.79330(2) 0.0468(2) Uani 1 8 c . .
O2 O 0.13178(13) -0.03293(18) 0.57338(4) 0.0287(4) Uani 1 8 c . .
O3 O -0.07265(13) 0.0231(2) 0.58291(4) 0.0315(4) Uani 1 8 c . .
C3 C 0.1015(2) 0.0910(3) 0.73649(6) 0.0306(6) Uani 1 8 c . .
C4 C 0.19405(18) 0.0059(3) 0.71157(6) 0.0320(5) Uani 1 8 c . .
C5 C 0.17235(18) -0.0230(3) 0.66629(6) 0.0289(5) Uani 1 8 c . .
C6 C 0.05961(18) 0.0311(2) 0.64683(6) 0.0243(5) Uani 1 8 c . .
C7 C 0.03719(16) 0.0044(3) 0.59730(6) 0.0245(4) Uani 1 8 c . .
C8 C -0.03325(18) 0.1124(3) 0.67325(6) 0.0298(6) Uani 1 8 c . .
C9 C -0.0122(2) 0.1447(3) 0.71832(6) 0.0328(6) Uani 1 8 c . .
H1 H -0.10854 0.2760 0.55206 0.0500 Uiso 1 8 c c .
H2 H 0.10838 0.7021 0.55656 0.0500 Uiso 1 8 c c .
H3 H 0.17682 0.5326 0.55566 0.0500 Uiso 1 8 c c .
H5 H -0.20229 0.3977 0.53686 0.0500 Uiso 1 8 c c .
H6 H 0.08857 0.10411 0.47352 0.0500 Uiso 1 8 c c .
H7 H 0.11107 0.10536 0.51772 0.0500 Uiso 1 8 c c .
H8 H -0.15285 0.4474 0.61153 0.0363 Uiso 1 8 c c .
H9 H -0.14015 0.6383 0.58228 0.0363 Uiso 1 8 c c .
H10 H 0.05089 0.6033 0.62036 0.0353 Uiso 1 8 c c .
H11 H 0.06207 0.3868 0.60426 0.0353 Uiso 1 8 c c .
H12 H 0.27459 -0.0344 0.72590 0.0377 Uiso 1 8 c c .
H13 H 0.23818 -0.0837 0.64736 0.0348 Uiso 1 8 c c .
H14 H -0.11578 0.1470 0.65948 0.0369 Uiso 1 8 c c .
H15 H -0.0776 0.2049 0.73750 0.0403 Uiso 1 8 c c .

loop_
_atom_site_aniso_label
_atom_site_aniso_U_11
_atom_site_aniso_U_22
_atom_site_aniso_U_33
_atom_site_aniso_U_23
_atom_site_aniso_U_13
_atom_site_aniso_U_12
Cu1 0.0177(1) 0.0273(1) 0.0221(1) 0.0003(1) -0.0009(1) -0.0040(2)
O1 0.0291(6) 0.0324(7) 0.0265(6) 0.0044(5) -0.0008(6) -0.0016(5)
N1 0.0181(7) 0.0328(9) 0.0298(7) 0.0051(6) -0.0035(6) -0.0040(7)
N2 0.0198(7) 0.0246(7) 0.0271(7) -0.0007(6) -0.0026(6) -0.0006(6)
C1 0.0293(9) 0.0340(10) 0.0262(8) 0.0041(8) 0.0040(7) 0.0010(10)
C2 0.0327(9) 0.0285(9) 0.0250(8) 0.0038(8) -0.0051(6) -0.0041(9)
Cl1 0.0628(3) 0.0534(3) 0.0243(2) -0.0059(2) -0.0022(2) -0.0008(3)
O2 0.0305(6) 0.0310(7) 0.0247(6) -0.0012(5) 0.0048(5) -0.0028(6)
O3 0.0305(7) 0.0371(8) 0.0270(6) 0.0013(6) -0.0004(5) 0.0011(6)
C3 0.0451(12) 0.0260(10) 0.0206(8) 0.0014(7) 0.0007(8) -0.0046(9)
C4 0.0341(9) 0.0320(10) 0.0299(8) 0.0028(9) -0.0031(7) 0.0010(10)
C5 0.0315(9) 0.0270(10) 0.0281(8) 0.0003(8) 0.0036(7) 0.0015(8)
C6 0.0298(9) 0.0200(10) 0.0231(7) 0.0021(7) 0.0042(7) -0.0020(7)
C7 0.0302(8) 0.0194(7) 0.0238(7) 0.0018(8) 0.0017(6) -0.0036(9)
C8 0.0320(10) 0.0280(10) 0.0294(9) 0.0024(8) 0.0032(7) 0.0038(8)
C9 0.0413(11) 0.0292(9) 0.0278(9) -0.0012(7) 0.0099(8) 0.0035(9)

loop_
_atom_type_symbol
_atom_type_description
_atom_type_scat_dispersion_real
_atom_type_scat_dispersion_imag
_atom_type_scat_source
O O 0.0106 0.0060 'International Tables Vol C Tables 4.2.6.8 and 6.1.1.4'
N N 0.0061 0.0033 'International Tables Vol C Tables 4.2.6.8 and 6.1.1.4'
Cu Cu 0.3201 1.2651 'International Tables Vol C Tables 4.2.6.8 and 6.1.1.4'
Cl Cl 0.1484 0.1585 'International Tables Vol C Tables 4.2.6.8 and 6.1.1.4'
H H 0.0000 0.0000 'International Tables Vol C Tables 4.2.6.8 and 6.1.1.4'
C C 0.0033 0.0016 'International Tables Vol C Tables 4.2.6.8 and 6.1.1.4'

loop_
_geom_angle_atom_site_label_1
_geom_angle_atom_site_label_2
_geom_angle_atom_site_label_3
_geom_angle
_geom_angle_site_symmetry_1
_geom_angle_site_symmetry_2
_geom_angle_site_symmetry_3
_geom_angle_publ_flag
O1 Cu1 N1 91.64(5) . . . yes
O1 Cu1 N2 91.92(5) . . . yes
O1 Cu1 O1 180.00 . . 5_566 yes
O1 Cu1 N1 88.36(5) . . 5_566 no
O1 Cu1 N2 88.08(5) . . 5_566 no
N1 Cu1 N2 84.30(6) . . . yes
O1 Cu1 N1 88.36(5) 5_566 . . yes
N1 Cu1 N1 180.00 . . 5_566 yes
N1 Cu1 N2 95.70(6) . . 5_566 yes
O1 Cu1 N2 88.08(5) 5_566 . . no
N1 Cu1 N2 95.70(6) 5_566 . . no
N2 Cu1 N2 180.00 . . 5_566 no
O1 Cu1 N1 91.64(5) 5_566 . 5_566 no
O1 Cu1 N2 91.92(5) 5_566 . 5_566 no
N1 Cu1 N2 84.30(6) 5_566 . 5_566 no
H6 O1 H7 102.92(19) . . . no
Cu1 O1 H6 115.80(13) . . . no
Cu1 O1 H7 119.09(13) . . . no
Cu1 N1 C1 107.08(11) . . . yes
Cu1 N2 C2 110.28(11) . . . yes
C1 N1 H1 105.66(17) . . . no
C1 N1 H5 111.81(18) . . . no
Cu1 N1 H1 111.49(14) . . . no
Cu1 N1 H5 118.21(16) . . . no
H1 N1 H5 101.9(2) . . . no
H2 N2 H3 103.40(19) . . . no
Cu1 N2 H3 115.91(16) . . . no
Cu1 N2 H2 111.08(14) . . . no
C2 N2 H2 106.37(17) . . . no
C2 N2 H3 109.22(18) . . . no
N1 C1 C2 107.07(15) . . . yes
N2 C2 C1 109.09(14) . . . yes
N1 C1 H8 110.4(2) . . . no
N1 C1 H9 109.72(19) . . . no
C2 C1 H8 110.27(19) . . . no
C2 C1 H9 109.9(2) . . . no
H8 C1 H9 109.5(2) . . . no
N2 C2 H10 109.9(2) . . . no
N2 C2 H11 109.22(19) . . . no
C1 C2 H10 109.8(2) . . . no
C1 C2 H11 109.3(2) . . . no
H10 C2 H11 109.5(2) . . . no
Cl1 C3 C4 119.00(15) . . . no
Cl1 C3 C9 118.59(15) . . . no
C4 C3 C9 122.42(17) . . . no
C3 C4 C5 118.40(18) . . . no
C4 C5 C6 120.69(18) . . . no
C5 C6 C7 120.75(16) . . . no
C5 C6 C8 119.41(17) . . . no
C7 C6 C8 119.84(16) . . . no
O2 C7 O3 124.77(17) . . . no
O2 C7 C6 117.18(15) . . . no
O3 C7 C6 118.05(16) . . . no
C6 C8 C9 120.53(18) . . . no
C3 C9 C8 118.53(18) . . . no
C3 C4 H12 120.5(2) . . . no
C5 C4 H12 121.1(2) . . . no
C4 C5 H13 120.1(2) . . . no
C6 C5 H13 119.2(2) . . . no
C6 C8 H14 119.5(2) . . . no
C9 C8 H14 120.0(2) . . . no
C3 C9 H15 120.2(2) . . . no
C8 C9 H15 121.2(2) . . . no

loop_
_geom_bond_atom_site_label_1
_geom_bond_atom_site_label_2
_geom_bond_distance
_geom_bond_site_symmetry_1
_geom_bond_site_symmetry_2
_geom_bond_publ_flag
Cu1 O1 2.6183(14) . . yes
Cu1 N1 2.0094(15) . . yes
Cu1 N2 2.0157(15) . . yes
Cu1 O1 2.6183(14) . 5_566 no
Cu1 N1 2.0094(15) . 5_566 no
Cu1 N2 2.0157(15) . 5_566 no
Cl1 C3 1.7480(19) . . yes
O1 H7 0.8443 . . no
O1 H6 0.8733 . . no
O2 C7 1.262(2) . . yes
O3 C7 1.251(2) . . yes
N1 C1 1.477(2) . . yes
N2 C2 1.475(2) . . yes
N1 H1 0.952 . . no
N1 H5 0.850 . . no
N2 H2 0.937 . . no
N2 H3 0.871 . . no
C1 C2 1.517(3) . . no
C1 H8 1.000 . . no
C1 H9 1.000 . . no
C2 H10 1.000 . . no
C2 H11 1.000 . . no
C3 C4 1.377(3) . . no
C3 C9 1.380(3) . . no
C4 C5 1.390(3) . . no
C5 C6 1.387(3) . . no
C6 C7 1.513(3) . . no
C6 C8 1.393(3) . . no
C8 C9 1.386(3) . . no
C4 H12 1.000 . . no
C5 H13 1.000 . . no
C8 H14 1.000 . . no
C9 H15 1.000 . . no

loop_
_geom_hbond_atom_site_label_D
_geom_hbond_atom_site_label_H
_geom_hbond_atom_site_label_A
_geom_hbond_distance_DH
_geom_hbond_distance_HA
_geom_hbond_distance_DA
_geom_hbond_angle_DHA
_geom_hbond_site_symmetry_A
_geom_hbond_publ_flag
N1 H1 O3 0.952(2) 2.074(2) 3.010(2) 167.28(16) . yes
N2 H2 O2 0.937(2) 1.985(2) 2.909(2) 168.70(17) 1_565 yes
N2 H3 O2 0.871(2) 2.153(2) 3.006(2) 166.25(17) 7_555 yes
N1 H5 O1 0.850(2) 2.252(2) 3.079(2) 164.53(17) 3_456 yes
O1 H6 O3 0.8733(18) 1.9271(18) 2.7778(18) 164.28(15) 5_556 yes
O1 H7 O2 0.8443(18) 1.9514(18) 2.7865(18) 169.88(16) . yes

loop_
_geom_torsion_atom_site_label_1
_geom_torsion_atom_site_label_2
_geom_torsion_atom_site_label_3
_geom_torsion_atom_site_label_4
_geom_torsion
_geom_torsion_site_symmetry_1
_geom_torsion_site_symmetry_2
_geom_torsion_site_symmetry_3
_geom_torsion_site_symmetry_4
_geom_torsion_publ_flag
O1 Cu1 N1 C1 117.32(11) . . . . no
N2 Cu1 N1 C1 25.55(11) . . . . no
O1 Cu1 N1 C1 -62.68(11) 5_566 . . . no
N2 Cu1 N1 C1 -154.45(11) 5_566 . . . no
O1 Cu1 N2 C2 -89.92(12) . . . . no
N1 Cu1 N2 C2 1.54(12) . . . . no
O1 Cu1 N2 C2 90.08(12) 5_566 . . . no
N1 Cu1 N2 C2 -178.46(12) 5_566 . . . no
Cu1 N1 C1 C2 -46.89(17) . . . . no
Cu1 N2 C2 C1 -27.89(18) . . . . no
N1 C1 C2 N2 49.5(2) . . . . no
Cl1 C3 C4 C5 -178.94(16) . . . . no
C9 C3 C4 C5 1.3(3) . . . . no
Cl1 C3 C9 C8 179.90(17) . . . . no
C4 C3 C9 C8 -0.4(3) . . . . no
C3 C4 C5 C6 -0.6(3) . . . . no
C4 C5 C6 C7 178.36(18) . . . . no
C4 C5 C6 C8 -1.1(3) . . . . no
C5 C6 C7 O2 -13.8(3) . . . . no
C5 C6 C7 O3 167.12(18) . . . . no
C8 C6 C7 O2 165.61(18) . . . . no
C8 C6 C7 O3 -13.5(3) . . . . no
C5 C6 C8 C9 2.0(3) . . . . no
C7 C6 C8 C9 -177.38(18) . . . . no
C6 C8 C9 C3 -1.3(3) . . . . no
